data_7159939
loop_
_publ_author_name
'Liu, Xian'
'Hao, Liqiang'
'Wang, Yangyang'
'Yu, Xiao'
'Yang, Zhaoziyuan'
'Liu, Yiping'
'Ji, Yafei'

_publ_section_title
;
 Cu<sub>2</sub>O-catalyzed cascade phosphinylation/cyclization of
 2'-aminochalcones for the synthesis of hemi-indigo derivatives.
;
_journal_issue 21
_journal_name_full 'Organic &amp; biomolecular chemistry'
_journal_page_first 4249
_journal_page_last 4253
_journal_paper_doi 10.1039/d4ob00594e
_journal_volume 22
_journal_year 2024
_chemical_formula_sum 'C29 H24 N O4 P'
_chemical_formula_weight 481.46
_space_group_crystal_system monoclinic
_space_group_IT_number 15
_space_group_name_Hall '-C 2yc'
_space_group_name_H-M_alt 'C 1 2/c 1'
_atom_sites_solution_hydrogens geom
_audit_creation_method SHELXL-2019/1
_audit_update_record
;
2024-04-24 deposited with the CCDC.	2024-05-02 downloaded from the CCDC.
;
_cell_angle_alpha 90
_cell_angle_beta 107.6320(10)
_cell_angle_gamma 90
_cell_formula_units_Z 8
_cell_length_a 16.3847(4)
_cell_length_b 17.7511(5)
_cell_length_c 18.5322(5)
_cell_measurement_reflns_used 9148
_cell_measurement_temperature 294(2)
_cell_measurement_theta_max 75.0377
_cell_measurement_theta_min 5.3772
_cell_volume 5136.8(2)
_computing_structure_refinement 'SHELXL-2019/1 (Sheldrick, 2019)'
_diffrn_ambient_temperature 294(2)
_diffrn_detector_area_resol_mean 7.3910
_diffrn_measured_fraction_theta_full 0.989
_diffrn_measured_fraction_theta_max 0.988
_diffrn_measurement_device_type Quest
_diffrn_measurement_method 'phi and omi'
_diffrn_radiation_type CuK\a
_diffrn_radiation_wavelength 1.54178
_diffrn_reflns_av_R_equivalents 0.0563
_diffrn_reflns_av_unetI/netI 0.0257
_diffrn_reflns_Laue_measured_fraction_full 0.989
_diffrn_reflns_Laue_measured_fraction_max 0.988
_diffrn_reflns_limit_h_max 19
_diffrn_reflns_limit_h_min -19
_diffrn_reflns_limit_k_max 21
_diffrn_reflns_limit_k_min -20
_diffrn_reflns_limit_l_max 21
_diffrn_reflns_limit_l_min -22
_diffrn_reflns_number 58205
_diffrn_reflns_point_group_measured_fraction_full 0.989
_diffrn_reflns_point_group_measured_fraction_max 0.988
_diffrn_reflns_theta_full 67.679
_diffrn_reflns_theta_max 68.430
_diffrn_reflns_theta_min 3.770
_exptl_absorpt_coefficient_mu 1.229
_exptl_absorpt_correction_T_max 0.90
_exptl_absorpt_correction_T_min 0.73
_exptl_crystal_colour 'clear colourless'
_exptl_crystal_density_diffrn 1.245
_exptl_crystal_density_method 'not measured'
_exptl_crystal_description plate
_exptl_crystal_F_000 2016
_exptl_crystal_size_max 0.150
_exptl_crystal_size_mid 0.090
_exptl_crystal_size_min 0.050
_refine_diff_density_max 0.410
_refine_diff_density_min -0.335
_refine_diff_density_rms 0.068
_refine_ls_extinction_method none
_refine_ls_goodness_of_fit_ref 1.095
_refine_ls_hydrogen_treatment constr
_refine_ls_matrix_type full
_refine_ls_number_parameters 354
_refine_ls_number_reflns 4667
_refine_ls_number_restraints 187
_refine_ls_restrained_S_all 1.099
_refine_ls_R_factor_all 0.0531
_refine_ls_R_factor_gt 0.0475
_refine_ls_shift/su_max 0.017
_refine_ls_shift/su_mean 0.001
_refine_ls_structure_factor_coef Fsqd
_refine_ls_weighting_details 'w=1/[\s^2^(Fo^2^)+(0.0743P)^2^+5.5477P] where P=(Fo^2^+2Fc^2^)/3'
_refine_ls_weighting_scheme calc
_refine_ls_wR_factor_gt 0.1345
_refine_ls_wR_factor_ref 0.1447
_reflns_Friedel_coverage 0.000
_reflns_number_gt 4164
_reflns_number_total 4667
_reflns_threshold_expression 'I > 2\s(I)'
_cod_data_source_file d4ob00594e2.cif
_cod_data_source_block rs814_330_55_1_0m_a_sq
_cod_depositor_comments 'Adding full bibliography for 7159939.cif.'
_cod_original_sg_symbol_H-M 'C 2/c'
_cod_database_code 7159939
_shelx_shelxl_version_number 2019/1
_shelx_space_group_comment
;
The symmetry employed for this shelxl refinement is uniquely defined
by the following loop, which should always be used as a source of
symmetry information in preference to the above space-group names.
They are only intended as comments.
;
_shelx_estimated_absorpt_t_min 0.837
_shelx_estimated_absorpt_t_max 0.941

loop_
_space_group_symop_operation_xyz
'x, y, z'
'-x, y, -z+1/2'
'x+1/2, y+1/2, z'
'-x+1/2, y+1/2, -z+1/2'
'-x, -y, -z'
'x, -y, z-1/2'
'-x+1/2, -y+1/2, -z'
'x+1/2, -y+1/2, z-1/2'

loop_
_atom_site_label
_atom_site_type_symbol
_atom_site_fract_x
_atom_site_fract_y
_atom_site_fract_z
_atom_site_U_iso_or_equiv
_atom_site_adp_type
_atom_site_occupancy
_atom_site_site_symmetry_order
_atom_site_calc_flag
_atom_site_refinement_flags_posn
_atom_site_refinement_flags_adp
_atom_site_refinement_flags_occupancy
_atom_site_disorder_assembly
_atom_site_disorder_group
O2 O 0.8706(8) 0.3450(12) 0.3602(13) 0.046(3) Uani 0.56(4) 1 d D U P A 3
O3 O 0.8198(9) 0.3682(10) 0.6369(8) 0.042(2) Uani 0.56(4) 1 d . U P A 3
O4 O 0.6643(9) 0.3386(10) 0.6044(10) 0.0369(19) Uani 0.56(4) 1 d . U P A 3
C28 C 0.9119(10) 0.3710(12) 0.6601(8) 0.055(3) Uani 0.56(4) 1 d . U P A 3
H28A H 0.933413 0.373393 0.714348 0.082 Uiso 0.56(4) 1 calc R U P A 3
H28B H 0.930100 0.414854 0.638823 0.082 Uiso 0.56(4) 1 calc R U P A 3
H28C H 0.933653 0.326646 0.642643 0.082 Uiso 0.56(4) 1 calc R U P A 3
C29 C 0.5791(14) 0.3172(13) 0.5932(14) 0.046(3) Uani 0.56(4) 1 d . U P A 3
H29A H 0.568115 0.314651 0.641135 0.070 Uiso 0.56(4) 1 calc R U P A 3
H29B H 0.569106 0.268755 0.569134 0.070 Uiso 0.56(4) 1 calc R U P A 3
H29C H 0.541522 0.353670 0.561510 0.070 Uiso 0.56(4) 1 calc R U P A 3
O2A O 0.8668(10) 0.3636(12) 0.3581(15) 0.036(2) Uani 0.44(4) 1 d D U P A 4
O3A O 0.8220(12) 0.3899(12) 0.6388(11) 0.044(2) Uani 0.44(4) 1 d . U P A 4
O4A O 0.6580(14) 0.3572(13) 0.6023(14) 0.045(3) Uani 0.44(4) 1 d . U P A 4
C28A C 0.9104(15) 0.3987(16) 0.6595(13) 0.063(4) Uani 0.44(4) 1 d . U P A 4
H28D H 0.931455 0.413183 0.711738 0.094 Uiso 0.44(4) 1 calc R U P A 4
H28E H 0.924468 0.436959 0.628611 0.094 Uiso 0.44(4) 1 calc R U P A 4
H28F H 0.936349 0.351911 0.652268 0.094 Uiso 0.44(4) 1 calc R U P A 4
C29A C 0.5692(19) 0.3343(15) 0.5903(18) 0.048(4) Uani 0.44(4) 1 d . U P A 4
H29D H 0.557875 0.332223 0.638147 0.072 Uiso 0.44(4) 1 calc R U P A 4
H29E H 0.559893 0.285553 0.566892 0.072 Uiso 0.44(4) 1 calc R U P A 4
H29F H 0.531543 0.370263 0.558048 0.072 Uiso 0.44(4) 1 calc R U P A 4
P1 P 0.61471(3) 0.29129(3) 0.15621(3) 0.03394(17) Uani 1 1 d . . . . .
O1 O 0.53689(9) 0.30984(10) 0.17807(9) 0.0452(4) Uani 1 1 d . . . . .
N1 N 0.65142(10) 0.32029(10) 0.33628(9) 0.0371(4) Uani 1 1 d . . . . .
H1 H 0.598543 0.310751 0.312906 0.045 Uiso 1 1 calc R U . . .
C1 C 0.62467(13) 0.34695(12) 0.07769(12) 0.0376(5) Uani 1 1 d . . . . .
C2 C 0.67040(16) 0.32414(14) 0.02958(13) 0.0479(5) Uani 1 1 d . . . . .
H2 H 0.690462 0.274914 0.031923 0.058 Uiso 1 1 calc R U . . .
C3 C 0.68640(19) 0.37415(16) -0.02190(15) 0.0615(7) Uani 1 1 d . . . . .
H3 H 0.717445 0.358406 -0.053670 0.074 Uiso 1 1 calc R U . . .
C4 C 0.6567(2) 0.44683(16) -0.02627(17) 0.0672(8) Uani 1 1 d . . . . .
H4 H 0.667969 0.480550 -0.060453 0.081 Uiso 1 1 calc R U . . .
C5 C 0.6102(2) 0.46922(15) 0.02018(19) 0.0701(8) Uani 1 1 d . . . . .
H5 H 0.589323 0.518230 0.016782 0.084 Uiso 1 1 calc R U . . .
C6 C 0.59387(16) 0.42019(14) 0.07199(15) 0.0526(6) Uani 1 1 d . . . . .
H6 H 0.562172 0.436293 0.103088 0.063 Uiso 1 1 calc R U . . .
C7 C 0.61909(13) 0.19361(12) 0.13010(12) 0.0378(5) Uani 1 1 d . . . . .
C8 C 0.65949(16) 0.14044(14) 0.18409(14) 0.0509(6) Uani 1 1 d . . . . .
H8 H 0.689429 0.155650 0.232968 0.061 Uiso 1 1 calc R U . . .
C9 C 0.6552(2) 0.06499(16) 0.16515(19) 0.0692(8) Uani 1 1 d . . . . .
H9 H 0.681980 0.029517 0.201557 0.083 Uiso 1 1 calc R U . . .
C10 C 0.6117(2) 0.04193(16) 0.09308(19) 0.0687(8) Uani 1 1 d . . . . .
H10 H 0.609390 -0.008988 0.080809 0.082 Uiso 1 1 calc R U . . .
C11 C 0.5720(2) 0.09355(15) 0.03934(16) 0.0623(7) Uani 1 1 d . . . . .
H11 H 0.542913 0.077900 -0.009606 0.075 Uiso 1 1 calc R U . . .
C12 C 0.57494(15) 0.16908(14) 0.05783(13) 0.0472(5) Uani 1 1 d . . . . .
H12 H 0.546935 0.203968 0.021260 0.057 Uiso 1 1 calc R U . . .
C13 C 0.71296(13) 0.31136(12) 0.22984(11) 0.0365(4) Uani 1 1 d . . . . .
C14 C 0.71593(12) 0.32362(11) 0.30241(11) 0.0341(4) Uani 1 1 d . . . . .
C15 C 0.79754(12) 0.34438(12) 0.36558(11) 0.0356(4) Uani 1 1 d D . . . .
C16 C 0.77152(12) 0.35005(11) 0.43269(11) 0.0339(4) Uani 1 1 d . . . . .
C17 C 0.68438(12) 0.33461(11) 0.41366(11) 0.0318(4) Uani 1 1 d . . . . .
C18 C 0.79139(8) 0.31681(9) 0.20481(9) 0.0432(5) Uani 1 1 d G U . . .
C19 C 0.83721(10) 0.25216(8) 0.19974(10) 0.0565(6) Uani 1 1 d G U . . .
H19 H 0.819969 0.205693 0.213196 0.068 Uiso 1 1 calc R U . . .
C20 C 0.90878(10) 0.25695(12) 0.17455(11) 0.0763(9) Uani 1 1 d G U . . .
H20 H 0.939431 0.213694 0.171152 0.092 Uiso 1 1 calc R U . . .
C21 C 0.93454(10) 0.32640(14) 0.15443(12) 0.0852(11) Uani 1 1 d G U . . .
H21 H 0.982431 0.329602 0.137578 0.102 Uiso 1 1 calc R U . . .
C22 C 0.88873(13) 0.39105(11) 0.15951(12) 0.0870(11) Uani 1 1 d G U . . .
H22 H 0.905970 0.437510 0.146048 0.104 Uiso 1 1 calc R U . . .
C23 C 0.81716(11) 0.38625(8) 0.18470(11) 0.0640(7) Uani 1 1 d G U . . .
H23 H 0.786508 0.429511 0.188092 0.077 Uiso 1 1 calc R U . . .
C24 C 0.82049(13) 0.36507(12) 0.50737(11) 0.0375(5) Uani 1 1 d . . . . .
H24 H 0.878658 0.375614 0.519159 0.045 Uiso 1 1 calc R U . . .
C25 C 0.78111(13) 0.36393(13) 0.56253(11) 0.0379(5) Uani 1 1 d . . . . .
C26 C 0.69199(13) 0.34733(12) 0.54336(11) 0.0369(5) Uani 1 1 d . . . . .
C27 C 0.64279(13) 0.33329(12) 0.46912(11) 0.0351(4) Uani 1 1 d . . . . .
H27 H 0.584439 0.323419 0.456918 0.042 Uiso 1 1 calc R U . . .

loop_
_atom_site_aniso_label
_atom_site_aniso_U_11
_atom_site_aniso_U_22
_atom_site_aniso_U_33
_atom_site_aniso_U_23
_atom_site_aniso_U_13
_atom_site_aniso_U_12
O2 0.031(2) 0.061(8) 0.048(3) -0.013(5) 0.015(2) -0.001(3)
O3 0.032(2) 0.061(5) 0.030(2) -0.008(4) 0.0047(16) -0.009(3)
O4 0.030(3) 0.053(5) 0.029(2) 0.003(3) 0.0119(17) 0.000(3)
C28 0.034(3) 0.088(8) 0.036(3) -0.005(5) 0.000(2) -0.015(5)
C29 0.032(4) 0.071(8) 0.037(3) 0.012(5) 0.012(3) 0.007(5)
O2A 0.031(3) 0.044(6) 0.038(3) -0.008(4) 0.016(2) -0.002(3)
O3A 0.045(3) 0.058(6) 0.025(3) -0.012(4) 0.0039(19) -0.014(4)
O4A 0.046(4) 0.058(7) 0.034(3) 0.001(5) 0.017(3) 0.002(4)
C28A 0.046(5) 0.087(10) 0.050(5) -0.016(7) 0.006(3) -0.019(7)
C29A 0.039(7) 0.065(9) 0.048(6) 0.011(6) 0.025(5) 0.004(5)
P1 0.0296(3) 0.0437(3) 0.0296(3) -0.0042(2) 0.0105(2) 0.0012(2)
O1 0.0310(8) 0.0655(10) 0.0421(8) -0.0070(7) 0.0155(6) 0.0024(7)
N1 0.0271(8) 0.0547(11) 0.0293(8) -0.0066(7) 0.0082(7) -0.0030(7)
C1 0.0361(10) 0.0414(11) 0.0340(10) -0.0019(8) 0.0088(8) 0.0009(8)
C2 0.0577(14) 0.0479(13) 0.0429(12) 0.0026(10) 0.0223(11) 0.0069(11)
C3 0.0750(18) 0.0674(17) 0.0501(14) 0.0069(12) 0.0311(14) -0.0011(14)
C4 0.081(2) 0.0586(17) 0.0647(17) 0.0187(14) 0.0261(15) -0.0084(14)
C5 0.080(2) 0.0404(14) 0.093(2) 0.0128(14) 0.0297(18) 0.0033(13)
C6 0.0541(14) 0.0458(13) 0.0603(15) -0.0031(11) 0.0211(12) 0.0044(11)
C7 0.0359(11) 0.0444(11) 0.0360(11) 0.0013(9) 0.0152(9) -0.0018(9)
C8 0.0573(15) 0.0539(14) 0.0396(12) 0.0063(10) 0.0118(11) 0.0004(11)
C9 0.083(2) 0.0497(15) 0.0729(19) 0.0187(14) 0.0210(16) 0.0104(14)
C10 0.085(2) 0.0425(14) 0.082(2) -0.0057(14) 0.0319(17) -0.0009(14)
C11 0.0765(19) 0.0542(15) 0.0566(16) -0.0160(12) 0.0208(14) -0.0088(13)
C12 0.0520(13) 0.0495(13) 0.0373(12) -0.0009(10) 0.0093(10) -0.0012(10)
C13 0.0308(10) 0.0460(11) 0.0342(10) -0.0053(9) 0.0121(8) 0.0010(8)
C14 0.0301(10) 0.0389(11) 0.0341(10) -0.0041(8) 0.0110(8) 0.0012(8)
C15 0.0298(10) 0.0431(11) 0.0350(10) -0.0059(8) 0.0112(8) -0.0009(8)
C16 0.0297(10) 0.0406(11) 0.0312(10) -0.0035(8) 0.0088(8) -0.0007(8)
C17 0.0304(10) 0.0349(10) 0.0306(10) -0.0022(8) 0.0098(8) 0.0003(7)
C18 0.0321(11) 0.0684(15) 0.0301(10) -0.0091(10) 0.0111(8) -0.0039(10)
C19 0.0365(12) 0.0817(18) 0.0524(13) -0.0144(13) 0.0153(10) 0.0063(12)
C20 0.0439(14) 0.122(3) 0.0692(18) -0.0250(18) 0.0267(14) 0.0044(16)
C21 0.0487(16) 0.156(4) 0.0595(18) -0.022(2) 0.0293(14) -0.0123(19)
C22 0.074(2) 0.125(3) 0.071(2) -0.0066(19) 0.0360(17) -0.042(2)
C23 0.0558(15) 0.0811(19) 0.0603(16) -0.0077(14) 0.0255(13) -0.0183(14)
C24 0.0291(10) 0.0483(12) 0.0336(10) -0.0020(9) 0.0072(8) -0.0017(8)
C25 0.0342(10) 0.0500(12) 0.0276(10) -0.0002(9) 0.0064(8) -0.0003(9)
C26 0.0367(11) 0.0452(11) 0.0312(10) 0.0017(8) 0.0136(8) 0.0008(9)
C27 0.0287(10) 0.0438(11) 0.0332(10) -0.0015(8) 0.0101(8) -0.0007(8)

loop_
_atom_type_symbol
_atom_type_description
_atom_type_scat_dispersion_real
_atom_type_scat_dispersion_imag
_atom_type_scat_source
C C 0.0181 0.0091 'International Tables Vol C Tables 4.2.6.8 and 6.1.1.4'
H H 0.0000 0.0000 'International Tables Vol C Tables 4.2.6.8 and 6.1.1.4'
N N 0.0311 0.0180 'International Tables Vol C Tables 4.2.6.8 and 6.1.1.4'
O O 0.0492 0.0322 'International Tables Vol C Tables 4.2.6.8 and 6.1.1.4'
P P 0.2955 0.4335 'International Tables Vol C Tables 4.2.6.8 and 6.1.1.4'

loop_
_geom_angle_atom_site_label_1
_geom_angle_atom_site_label_2
_geom_angle_atom_site_label_3
_geom_angle
_geom_angle_site_symmetry_1
_geom_angle_site_symmetry_3
_geom_angle_publ_flag
C25 O3 C28 116.0(12) . . ?
C26 O4 C29 118.7(15) . . ?
C28A O3A C25 116.1(16) . . ?
C26 O4A C29A 118(2) . . ?
O1 P1 C13 113.12(9) . . ?
O1 P1 C1 113.11(10) . . ?
C13 P1 C1 102.93(10) . . ?
O1 P1 C7 113.10(10) . . ?
C13 P1 C7 107.07(10) . . ?
C1 P1 C7 106.77(9) . . ?
C14 N1 C17 110.34(16) . . ?
C6 C1 C2 118.7(2) . . ?
C6 C1 P1 117.03(17) . . ?
C2 C1 P1 123.78(17) . . ?
C3 C2 C1 120.5(2) . . ?
C4 C3 C2 120.3(3) . . ?
C5 C4 C3 119.4(2) . . ?
C4 C5 C6 121.1(3) . . ?
C5 C6 C1 120.1(2) . . ?
C12 C7 C8 118.6(2) . . ?
C12 C7 P1 120.58(17) . . ?
C8 C7 P1 120.53(18) . . ?
C9 C8 C7 120.0(2) . . ?
C10 C9 C8 120.5(3) . . ?
C11 C10 C9 120.2(3) . . ?
C10 C11 C12 119.8(3) . . ?
C11 C12 C7 120.9(2) . . ?
C14 C13 C18 121.60(18) . . ?
C14 C13 P1 122.75(16) . . ?
C18 C13 P1 115.60(13) . . ?
C13 C14 N1 130.04(19) . . ?
C13 C14 C15 124.09(18) . . ?
N1 C14 C15 105.87(16) . . ?
O2 C15 C16 128.4(11) . . ?
O2A C15 C16 127.2(13) . . ?
O2 C15 C14 125.8(11) . . ?
O2A C15 C14 126.9(13) . . ?
C16 C15 C14 105.04(16) . . ?
C17 C16 C24 121.72(18) . . ?
C17 C16 C15 108.54(17) . . ?
C24 C16 C15 129.69(18) . . ?
C16 C17 N1 110.18(17) . . ?
C16 C17 C27 120.64(18) . . ?
N1 C17 C27 129.16(18) . . ?
C19 C18 C23 120.0 . . ?
C19 C18 C13 119.99(13) . . ?
C23 C18 C13 119.98(13) . . ?
C18 C19 C20 120.0 . . ?
C21 C20 C19 120.0 . . ?
C20 C21 C22 120.0 . . ?
C21 C22 C23 120.0 . . ?
C22 C23 C18 120.0 . . ?
C25 C24 C16 118.60(19) . . ?
O3 C25 C24 126.1(6) . . ?
O3 C25 C26 113.6(6) . . ?
C24 C25 C26 119.85(18) . . ?
C24 C25 O3A 123.0(8) . . ?
C26 C25 O3A 116.5(8) . . ?
O4 C26 C27 124.6(6) . . ?
O4A C26 C27 123.7(9) . . ?
O4 C26 C25 113.2(6) . . ?
O4A C26 C25 113.9(9) . . ?
C27 C26 C25 121.80(18) . . ?
C26 C27 C17 117.39(18) . . ?

loop_
_geom_bond_atom_site_label_1
_geom_bond_atom_site_label_2
_geom_bond_distance
_geom_bond_site_symmetry_2
_geom_bond_publ_flag
O2 C15 1.232(9) . ?
O3 C25 1.334(15) . ?
O3 C28 1.439(19) . ?
O4 C26 1.348(18) . ?
O4 C29 1.40(3) . ?
O2A C15 1.232(11) . ?
O3A C28A 1.39(3) . ?
O3A C25 1.445(18) . ?
O4A C26 1.38(3) . ?
O4A C29A 1.46(4) . ?
P1 O1 1.4871(15) . ?
P1 C13 1.803(2) . ?
P1 C1 1.807(2) . ?
P1 C7 1.807(2) . ?
N1 C14 1.384(3) . ?
N1 C17 1.394(2) . ?
C1 C6 1.387(3) . ?
C1 C2 1.387(3) . ?
C2 C3 1.385(4) . ?
C3 C4 1.373(4) . ?
C4 C5 1.370(4) . ?
C5 C6 1.381(4) . ?
C7 C12 1.385(3) . ?
C7 C8 1.389(3) . ?
C8 C9 1.381(4) . ?
C9 C10 1.372(5) . ?
C10 C11 1.365(4) . ?
C11 C12 1.381(4) . ?
C13 C14 1.349(3) . ?
C13 C18 1.496(2) . ?
C14 C15 1.532(3) . ?
C15 C16 1.435(3) . ?
C16 C17 1.390(3) . ?
C16 C24 1.399(3) . ?
C17 C27 1.395(3) . ?
C18 C19 1.3900 . ?
C18 C23 1.3900 . ?
C19 C20 1.3900 . ?
C20 C21 1.3900 . ?
C21 C22 1.3900 . ?
C22 C23 1.3900 . ?
C24 C25 1.364(3) . ?
C25 C26 1.425(3) . ?
C26 C27 1.390(3) . ?
